data_4505820
loop_
_publ_author_name
'Luo, Tzy-Jiun M.'
'Palmore, G. Tayhas R.'

_publ_section_title
;
 Engineering Crystalline Architecture with Supramolecular Tapes:&#x2009;
 Studies on Secondary Donor&#x2212;Acceptor Interactions in Cocrystals of
 the Cyclic Dipeptide of Glycine
;
_journal_issue 5
_journal_name_full 'Crystal Growth &amp; Design'
_journal_page_first 337
_journal_paper_doi 10.1021/cg025535d
_journal_volume 2
_journal_year 2002
_chemical_formula_sum 'C10 H10 N2 O6'
_chemical_formula_weight 254.20
_chemical_name_systematic
;
 diketopiperazine + 2,5-dihydroxybenzoquinone
;
_space_group_IT_number 2
_symmetry_cell_setting triclinic
_symmetry_space_group_name_Hall '-P 1'
_symmetry_space_group_name_H-M 'P -1'
_atom_sites_solution_hydrogens geom
_atom_sites_solution_primary direct
_atom_sites_solution_secondary difmap
_audit_creation_method SHELXL-97
_cell_angle_alpha 99.815(7)
_cell_angle_beta 91.105(7)
_cell_angle_gamma 91.279(9)
_cell_formula_units_Z 2
_cell_length_a 5.3223(19)
_cell_length_b 7.831(3)
_cell_length_c 12.080(4)
_cell_measurement_temperature 90(2)
_cell_volume 495.9(3)
_computing_cell_refinement 'Bruker SAINT'
_computing_data_collection 'Bruker SMART'
_computing_data_reduction 'Bruker SAINT'
_computing_molecular_graphics 'SHELXTL 5.03, XP (Sheldrick, 1994)'
_computing_publication_material 'SHELXL-97 (Sheldrick, 1997)'
_computing_structure_refinement 'SHELXL-97 (Sheldrick, 1997)'
_computing_structure_solution 'SHELXS-97 (Sheldrick, 1990)'
_diffrn_ambient_temperature 90(2)
_diffrn_measured_fraction_theta_full 0.826
_diffrn_measured_fraction_theta_max 0.826
_diffrn_measurement_device_type 'Bruker SMART 1000'
_diffrn_measurement_method \w
_diffrn_radiation_monochromator graphite
_diffrn_radiation_source 'normal-focus sealed tube'
_diffrn_radiation_type MoK\a
_diffrn_radiation_wavelength 0.71073
_diffrn_reflns_av_R_equivalents 0.1042
_diffrn_reflns_av_sigmaI/netI 0.2379
_diffrn_reflns_limit_h_max 7
_diffrn_reflns_limit_h_min -4
_diffrn_reflns_limit_k_max 11
_diffrn_reflns_limit_k_min -6
_diffrn_reflns_limit_l_max 17
_diffrn_reflns_limit_l_min -17
_diffrn_reflns_number 3654
_diffrn_reflns_theta_full 31.49
_diffrn_reflns_theta_max 31.49
_diffrn_reflns_theta_min 1.71
_diffrn_standards_decay_% <0.1
_diffrn_standards_number '50 frames remeasured'
_exptl_absorpt_coefficient_mu 0.143
_exptl_absorpt_correction_T_max 0.9943
_exptl_absorpt_correction_T_min 0.9830
_exptl_absorpt_correction_type none
_exptl_crystal_colour brown
_exptl_crystal_density_diffrn 1.703
_exptl_crystal_density_method 'not measured'
_exptl_crystal_description plate
_exptl_crystal_F_000 264
_exptl_crystal_size_max 0.12
_exptl_crystal_size_mid 0.04
_exptl_crystal_size_min 0.04
_refine_diff_density_max 0.465
_refine_diff_density_min -0.497
_refine_diff_density_rms 0.115
_refine_ls_extinction_coef 0.019(8)
_refine_ls_extinction_expression Fc^*^=kFc[1+0.001xFc^2^\l^3^/sin(2\q)]^-1/4^
_refine_ls_extinction_method SHELXL
_refine_ls_goodness_of_fit_ref 0.920
_refine_ls_hydrogen_treatment mixed
_refine_ls_matrix_type full
_refine_ls_number_parameters 196
_refine_ls_number_reflns 2724
_refine_ls_number_restraints 0
_refine_ls_restrained_S_all 0.920
_refine_ls_R_factor_all 0.2299
_refine_ls_R_factor_gt 0.0927
_refine_ls_shift/su_max 0.020
_refine_ls_shift/su_mean 0.001
_refine_ls_structure_factor_coef Fsqd
_refine_ls_weighting_details 'calc w=1/[\s^2^(Fo^2^)+(0.1085P)^2^+0.0000P] where P=(Fo^2^+2Fc^2^)/3'
_refine_ls_weighting_scheme calc
_refine_ls_wR_factor_gt 0.2252
_refine_ls_wR_factor_ref 0.2846
_reflns_number_gt 849
_reflns_number_total 2724
_reflns_threshold_expression >2sigma(I)
_cod_data_source_file cg025535d_s9.cif
_cod_data_source_block tl0705m
_cod_original_cell_volume 495.8(3)
_cod_original_sg_symbol_H-M P-1
_cod_database_code 4505820

loop_
_symmetry_equiv_pos_as_xyz
'x, y, z'
'-x, -y, -z'

loop_
_atom_site_label
_atom_site_type_symbol
_atom_site_fract_x
_atom_site_fract_y
_atom_site_fract_z
_atom_site_U_iso_or_equiv
_atom_site_adp_type
_atom_site_occupancy
_atom_site_symmetry_multiplicity
_atom_site_calc_flag
_atom_site_refinement_flags
N1 N 0.2918(10) 0.4277(6) 1.0427(4) 0.0188(11) Uani 1 1 d .
H1N H 0.110(12) 0.361(7) 1.070(5) 0.025(17) Uiso 1 1 d .
N2 N 0.3065(10) 0.9339(6) 0.0554(4) 0.0194(12) Uani 1 1 d .
H2N H 0.1848 0.8929 0.0924 0.05(2) Uiso 1 1 calc R
C1 C -0.1718(11) 0.3834(8) 0.4317(5) 0.0179(13) Uani 1 1 d .
O1 O -0.3055(8) 0.2830(5) 0.3636(3) 0.0245(11) Uani 1 1 d .
O2 O 0.1024(8) 0.3993(6) 0.2780(3) 0.0242(11) Uani 1 1 d .
H2 H -0.0020 0.3190 0.2538 0.08(3) Uiso 1 1 calc R
C2 C 0.0674(11) 0.4543(7) 0.3871(4) 0.0169(13) Uani 1 1 d .
C3 C 0.2236(11) 0.5649(8) 0.4511(5) 0.0212(14) Uani 1 1 d .
H3 H 0.3684 0.6096 0.4199 0.10(3) Uiso 1 1 calc R
C4 C 0.0805(11) -0.0292(7) 0.3874(5) 0.0166(13) Uani 1 1 d .
O4 O 0.1365(8) -0.0617(5) 0.2869(3) 0.0259(11) Uani 1 1 d .
C5 C 0.2259(11) 0.0890(8) 0.4709(5) 0.0203(13) Uani 1 1 d .
H5 H 0.399(14) 0.149(8) 0.438(6) 0.04(2) Uiso 1 1 d .
C6 C 0.1522(11) 0.1180(8) 0.5775(5) 0.0171(13) Uani 1 1 d .
O6 O 0.2766(8) 0.2288(6) 0.6569(3) 0.0208(10) Uani 1 1 d .
H6 H 0.217(19) 0.247(11) 0.727(8) 0.09(3) Uiso 1 1 d .
C7 C 0.3194(12) 0.3879(8) 0.9324(5) 0.0202(14) Uani 1 1 d .
O7 O 0.1640(8) 0.2888(5) 0.8713(3) 0.0211(10) Uani 1 1 d .
C8 C 0.4573(12) 0.5409(8) 1.1206(4) 0.0159(13) Uani 1 1 d .
H8A H 0.372(11) 0.637(7) 1.161(5) 0.015(15) Uiso 1 1 d .
H8B H 0.524(11) 0.490(7) 1.173(5) 0.015(15) Uiso 1 1 d .
C9 C 0.3072(11) 0.8792(7) -0.0552(4) 0.0155(12) Uani 1 1 d .
O9 O 0.1482(8) 0.7744(5) -0.1047(3) 0.0205(10) Uani 1 1 d .
C10 C 0.4869(13) 1.0550(8) 0.1212(5) 0.0180(13) Uani 1 1 d .
H10A H 0.540(16) 0.985(10) 0.154(6) 0.05(2) Uiso 1 1 d .
H10B H 0.407(11) 1.145(8) 0.156(5) 0.016(16) Uiso 1 1 d .

loop_
_atom_site_aniso_label
_atom_site_aniso_U_11
_atom_site_aniso_U_22
_atom_site_aniso_U_33
_atom_site_aniso_U_23
_atom_site_aniso_U_13
_atom_site_aniso_U_12
N1 0.015(3) 0.029(3) 0.011(2) 0.000(2) -0.0046(19) -0.003(2)
N2 0.014(3) 0.029(3) 0.014(2) 0.000(2) -0.001(2) -0.005(2)
C1 0.009(3) 0.024(3) 0.021(3) 0.004(2) -0.004(2) -0.001(2)
O1 0.019(2) 0.030(3) 0.023(2) 0.0042(18) -0.0039(18) -0.014(2)
O2 0.019(2) 0.036(3) 0.015(2) 0.0020(18) 0.0002(18) -0.007(2)
C2 0.013(3) 0.025(3) 0.014(3) 0.008(2) 0.004(2) -0.003(3)
C3 0.013(3) 0.026(4) 0.025(3) 0.006(3) 0.000(3) 0.000(3)
C4 0.011(3) 0.023(3) 0.017(3) 0.006(2) 0.001(2) 0.001(2)
O4 0.018(2) 0.040(3) 0.018(2) 0.0008(18) -0.0034(18) -0.015(2)
C5 0.010(3) 0.029(3) 0.022(3) 0.007(2) -0.004(2) -0.003(3)
C6 0.012(3) 0.025(3) 0.014(2) 0.003(2) 0.007(2) -0.005(2)
O6 0.013(2) 0.031(2) 0.016(2) -0.0007(17) -0.0030(17) -0.0092(18)
C7 0.016(3) 0.027(3) 0.018(3) 0.007(2) -0.006(2) -0.006(3)
O7 0.014(2) 0.030(2) 0.0171(19) 0.0000(16) -0.0016(17) -0.0075(18)
C8 0.014(3) 0.024(3) 0.008(2) 0.001(2) -0.002(2) -0.002(3)
C9 0.015(3) 0.021(3) 0.011(2) 0.004(2) -0.005(2) -0.001(2)
O9 0.012(2) 0.032(2) 0.0175(19) 0.0065(17) -0.0022(16) -0.0061(18)
C10 0.021(3) 0.014(3) 0.018(3) 0.001(2) -0.009(3) -0.002(3)

loop_
_atom_type_symbol
_atom_type_description
_atom_type_scat_dispersion_real
_atom_type_scat_dispersion_imag
_atom_type_scat_source
C C 0.0033 0.0016 'International Tables Vol C Tables 4.2.6.8 and 6.1.1.4'
H H 0.0000 0.0000 'International Tables Vol C Tables 4.2.6.8 and 6.1.1.4'
N N 0.0061 0.0033 'International Tables Vol C Tables 4.2.6.8 and 6.1.1.4'
O O 0.0106 0.0060 'International Tables Vol C Tables 4.2.6.8 and 6.1.1.4'

loop_
_geom_angle_atom_site_label_1
_geom_angle_atom_site_label_2
_geom_angle_atom_site_label_3
_geom_angle
_geom_angle_site_symmetry_1
_geom_angle_site_symmetry_3
C7 N1 C8 125.9(5) . .
C9 N2 C10 126.6(5) . .
O1 C1 C3 125.1(5) . 2_566
O1 C1 C2 116.8(5) . .
C3 C1 C2 118.1(5) 2_566 .
C3 C2 O2 123.1(5) . .
C3 C2 C1 122.5(5) . .
O2 C2 C1 114.4(5) . .
C2 C3 C1 119.3(5) . 2_566
O4 C4 C5 123.3(5) . .
O4 C4 C6 117.6(5) . 2_556
C5 C4 C6 119.2(5) . 2_556
C6 C5 C4 119.6(5) . .
O6 C6 C5 121.8(5) . .
O6 C6 C4 117.0(4) . 2_556
C5 C6 C4 121.2(5) . 2_556
O7 C7 N1 121.3(5) . .
O7 C7 C8 119.1(5) . 2_667
N1 C7 C8 119.6(5) . 2_667
N1 C8 C7 114.4(4) . 2_667
O9 C9 N2 122.6(5) . .
O9 C9 C10 119.1(5) . 2_675
N2 C9 C10 118.3(5) . 2_675
N2 C10 C9 115.1(5) . 2_675

loop_
_geom_bond_atom_site_label_1
_geom_bond_atom_site_label_2
_geom_bond_distance
_geom_bond_site_symmetry_2
N1 C7 1.327(7) .
N1 C8 1.448(7) .
N2 C9 1.331(7) .
N2 C10 1.459(7) .
C1 O1 1.238(7) .
C1 C3 1.439(8) 2_566
C1 C2 1.522(8) .
O2 C2 1.333(6) .
C2 C3 1.324(8) .
C3 C1 1.439(8) 2_566
C4 O4 1.240(6) .
C4 C5 1.447(8) .
C4 C6 1.510(7) 2_556
C5 C6 1.336(8) .
C6 O6 1.333(7) .
C6 C4 1.510(7) 2_556
C7 O7 1.259(7) .
C7 C8 1.502(8) 2_667
C8 C7 1.502(8) 2_667
C9 O9 1.237(6) .
C9 C10 1.500(8) 2_675
C10 C9 1.500(8) 2_675
